data_4334785
loop_
_publ_author_name
'Hisanori Yamane'
'Haruhiko Morito'

_publ_contact_author
;
Prof. Dr. Hisanori Yamane
Institute of Multidisciplinary Research for Advanced Materials
Tohoku University
2-1-1 Katahira, Aoba-ku, Sendai
980-8577, Japan
;
_publ_contact_author_email yamane@tagen.tohoku.ac.jp
_publ_contact_author_fax +81/22/217-5813
_publ_contact_author_phone +81/22/217-5813
_publ_section_title
;
 Synthesis and Crystal Structures of Ca4SiN4 and New Polymorph of Ca5Si2N6
;
_journal_name_full 'Inorganic Chemistry'
_journal_page_first 5559
_journal_page_last 5563
_journal_paper_doi 10.1021/ic400522z
_journal_volume 52
_journal_year 2013
_chemical_formula_moiety 'N4 Si, 4(Ca4)'
_chemical_formula_structural 'Ca4 (SiN4)'
_chemical_formula_sum 'Ca4 N4 Si'
_chemical_formula_weight 244.45
_chemical_name_common
; 
calcium silicon nitride
;
_chemical_name_systematic
; 
tetracalcium monosilicon tetranitrogen
;
_space_group_IT_number 14
_symmetry_cell_setting monoclinic
_symmetry_Int_Tables_number 14
_symmetry_space_group_name_Hall '-P 2ybc'
_symmetry_space_group_name_H-M 'P 1 21/c 1'
_atom_sites_solution_primary direct
_atom_sites_solution_secondary difmap
_audit_creation_method SHELXL-97
_cell_angle_alpha 90.00
_cell_angle_beta 116.4054(17)
_cell_angle_gamma 90.00
_cell_formula_units_Z 4
_cell_length_a 9.1905(4)
_cell_length_b 5.9775(3)
_cell_length_c 11.0138(7)
_cell_measurement_reflns_used 3524
_cell_measurement_temperature 293(2)
_cell_measurement_theta_max 27.475
_cell_measurement_theta_min 3.755
_cell_volume 541.93(5)
_computing_cell_refinement 'PROCESS-AUTO (Rigaku/MSC, 2005)'
_computing_data_collection 'PROCESS-AUTO (Rigaku/MSC, 2005)'
_computing_data_reduction 'PROCESS-AUTO (Rigaku/MSC, 2005)'
_computing_molecular_graphics 'VESTA (Momma & Izumi, 2008)'
_computing_publication_material 'SHELXL-97 (Sheldrick, 2008)'
_computing_structure_refinement 'SHELXL-97 (Sheldrick, 2008)'
_computing_structure_solution 'SIR2004 (?)'
_diffrn_ambient_temperature 293(2)
_diffrn_detector_area_resol_mean 10.0
_diffrn_measured_fraction_theta_full 0.991
_diffrn_measured_fraction_theta_max 0.991
_diffrn_measurement_device_type 'Rigaku RAXIS-RAPID II'
_diffrn_measurement_method \w
_diffrn_radiation_monochromator graphite
_diffrn_radiation_source 'fine-focus sealed tube'
_diffrn_radiation_type MoK\a
_diffrn_radiation_wavelength 0.71075
_diffrn_reflns_av_R_equivalents 0.0713
_diffrn_reflns_av_sigmaI/netI 0.0593
_diffrn_reflns_limit_h_max 11
_diffrn_reflns_limit_h_min -11
_diffrn_reflns_limit_k_max 7
_diffrn_reflns_limit_k_min -7
_diffrn_reflns_limit_l_max 14
_diffrn_reflns_limit_l_min -14
_diffrn_reflns_number 5029
_diffrn_reflns_theta_full 27.48
_diffrn_reflns_theta_max 27.48
_diffrn_reflns_theta_min 3.75
_exptl_absorpt_coefficient_mu 4.095
_exptl_absorpt_correction_T_max 0.921340
_exptl_absorpt_correction_T_min 0.878040
_exptl_absorpt_correction_type numerical
_exptl_absorpt_process_details
;
(NUMABS; Higashi, 1999)
;
_exptl_crystal_colour brown
_exptl_crystal_density_diffrn 2.996
_exptl_crystal_description granule
_exptl_crystal_F_000 488
_exptl_crystal_size_max 0.063
_exptl_crystal_size_mid 0.041
_exptl_crystal_size_min 0.036
_refine_diff_density_max 0.877
_refine_diff_density_min -0.802
_refine_diff_density_rms 0.211
_refine_ls_extinction_method none
_refine_ls_goodness_of_fit_ref 1.121
_refine_ls_matrix_type full
_refine_ls_number_parameters 82
_refine_ls_number_reflns 1225
_refine_ls_number_restraints 0
_refine_ls_restrained_S_all 1.121
_refine_ls_R_factor_all 0.0642
_refine_ls_R_factor_gt 0.0361
_refine_ls_shift/su_max 0.000
_refine_ls_shift/su_mean 0.000
_refine_ls_structure_factor_coef Fsqd
_refine_ls_weighting_details 'calc w=1/[\s^2^(Fo^2^)+(0.0219P)^2^+0.7352P] where P=(Fo^2^+2Fc^2^)/3'
_refine_ls_weighting_scheme calc
_refine_ls_wR_factor_gt 0.0663
_refine_ls_wR_factor_ref 0.0821
_reflns_number_gt 874
_reflns_number_total 1225
_reflns_threshold_expression >2sigma(I)
_cod_data_source_file ic400522z_si_003_1.cif
_cod_data_source_block shelxl
_cod_depositor_comments
;
The following automatic conversions were performed:

data name '_iucr_refine_instruction_details' was replaced with
'_iucr_refine_instructions_details' as specified in the replacement
file 'data/replacement-values/replacement_tags.lst'.

Automatic conversion script
Id: cif_correct_tags 9268 2022-04-12 08:56:07Z antanas 
;
_cod_database_code 4334785

loop_
_symmetry_equiv_pos_as_xyz
'x, y, z'
'-x, y+1/2, -z+1/2'
'-x, -y, -z'
'x, -y-1/2, z-1/2'

loop_
_atom_site_label
_atom_site_type_symbol
_atom_site_fract_x
_atom_site_fract_y
_atom_site_fract_z
_atom_site_U_iso_or_equiv
_atom_site_adp_type
_atom_site_occupancy
_atom_site_symmetry_multiplicity
_atom_site_calc_flag
Ca1 Ca 0.64824(11) 0.42194(15) 0.15478(10) 0.0137(2) Uani 1 1 d
Ca2 Ca 0.54638(11) 0.41855(15) 0.37966(10) 0.0112(2) Uani 1 1 d
Ca3 Ca 0.14526(11) 0.35069(15) 0.26926(10) 0.0127(2) Uani 1 1 d
Ca4 Ca 0.08046(11) 0.75617(15) 0.04296(11) 0.0119(2) Uani 1 1 d
Si1 Si 0.26673(14) 0.3526(2) 0.04775(14) 0.0094(3) Uani 1 1 d
N1 N 0.4043(4) 0.2465(6) 0.4880(4) 0.0120(8) Uani 1 1 d
N2 N 0.3382(4) 0.5675(6) 0.1745(4) 0.0131(9) Uani 1 1 d
N3 N 0.2002(4) 0.1204(6) 0.1098(4) 0.0122(9) Uani 1 1 d
N4 N 0.1012(4) 0.0311(6) 0.3946(4) 0.0128(9) Uani 1 1 d

loop_
_atom_site_aniso_label
_atom_site_aniso_U_11
_atom_site_aniso_U_22
_atom_site_aniso_U_33
_atom_site_aniso_U_23
_atom_site_aniso_U_13
_atom_site_aniso_U_12
Ca1 0.0147(5) 0.0122(5) 0.0110(5) -0.0006(4) 0.0031(4) -0.0022(4)
Ca2 0.0095(4) 0.0106(4) 0.0122(5) -0.0008(4) 0.0036(4) 0.0003(3)
Ca3 0.0098(4) 0.0139(5) 0.0113(5) 0.0025(4) 0.0020(4) 0.0007(4)
Ca4 0.0089(4) 0.0105(4) 0.0134(5) 0.0002(4) 0.0022(4) 0.0002(4)
Si1 0.0075(6) 0.0101(6) 0.0088(7) 0.0000(5) 0.0019(5) 0.0009(5)
N1 0.0114(18) 0.0111(17) 0.014(2) -0.0010(16) 0.0057(17) -0.0019(15)
N2 0.0118(19) 0.0112(18) 0.012(2) 0.0024(16) 0.0010(17) 0.0009(16)
N3 0.0123(19) 0.0102(18) 0.015(2) -0.0031(16) 0.0070(18) 0.0017(15)
N4 0.0100(18) 0.0136(19) 0.010(2) -0.0010(16) -0.0005(17) 0.0000(15)

loop_
_atom_type_symbol
_atom_type_description
_atom_type_scat_dispersion_real
_atom_type_scat_dispersion_imag
_atom_type_scat_source
N N 0.0061 0.0033 'International Tables Vol C Tables 4.2.6.8 and 6.1.1.4'
Si Si 0.0817 0.0704 'International Tables Vol C Tables 4.2.6.8 and 6.1.1.4'
Ca Ca 0.2262 0.3064 'International Tables Vol C Tables 4.2.6.8 and 6.1.1.4'

loop_
_exptl_crystal_face_index_h
_exptl_crystal_face_index_k
_exptl_crystal_face_index_l
_exptl_crystal_face_perp_dist
2.69 5.14 -5.39 0.0123
-7.93 2.98 4.62 0.0187
-5.91 -3.73 7.14 0.0165
8.38 -2.28 -5.43 0.0227
0.32 -2.40 8.88 0.0063
0.89 -1.03 9.25 0.0057
2.28 5.64 1.09 0.0143
-2.11 -2.90 -7.33 0.0218
-1.21 -5.16 5.37 0.0110
-2.24 -5.71 -0.59 0.0132

loop_
_geom_angle_atom_site_label_1
_geom_angle_atom_site_label_2
_geom_angle_atom_site_label_3
_geom_angle
_geom_angle_site_symmetry_1
_geom_angle_site_symmetry_3
N1 Ca1 N1 89.46(13) 4_565 2_655
N1 Ca1 N3 148.54(13) 4_565 2_655
N1 Ca1 N3 98.37(13) 2_655 2_655
N1 Ca1 N4 122.91(14) 4_565 2_655
N1 Ca1 N4 67.09(12) 2_655 2_655
N3 Ca1 N4 87.93(12) 2_655 2_655
N1 Ca1 N2 86.78(12) 4_565 2_645
N1 Ca1 N2 170.12(13) 2_655 2_645
N3 Ca1 N2 80.36(11) 2_655 2_645
N4 Ca1 N2 122.47(12) 2_655 2_645
N1 Ca1 Si1 94.77(10) 4_565 3_665
N1 Ca1 Si1 36.19(9) 2_655 3_665
N3 Ca1 Si1 109.50(9) 2_655 3_665
N4 Ca1 Si1 37.22(9) 2_655 3_665
N2 Ca1 Si1 153.32(9) 2_645 3_665
N1 Ca1 Ca2 95.77(10) 4_565 .
N1 Ca1 Ca2 119.81(10) 2_655 .
N3 Ca1 Ca2 53.98(9) 2_655 .
N4 Ca1 Ca2 141.28(9) 2_655 .
N2 Ca1 Ca2 51.66(8) 2_645 .
Si1 Ca1 Ca2 153.60(4) 3_665 .
N1 Ca1 Ca3 144.27(10) 4_565 2_655
N1 Ca1 Ca3 54.98(9) 2_655 2_655
N3 Ca1 Ca3 50.28(8) 2_655 2_655
N4 Ca1 Ca3 50.83(8) 2_655 2_655
N2 Ca1 Ca3 127.62(8) 2_645 2_655
Si1 Ca1 Ca3 59.55(4) 3_665 2_655
Ca2 Ca1 Ca3 99.31(4) . 2_655
N1 Ca1 N2 66.00(11) 4_565 .
N1 Ca1 N2 83.99(12) 2_655 .
N3 Ca1 N2 84.47(11) 2_655 .
N4 Ca1 N2 148.65(11) 2_655 .
N2 Ca1 N2 86.14(8) 2_645 .
Si1 Ca1 N2 118.83(8) 3_665 .
Ca2 Ca1 N2 46.20(8) . .
Ca3 Ca1 N2 102.94(7) 2_655 .
N1 Ca1 Si1 33.18(10) 4_565 .
N1 Ca1 Si1 89.73(9) 2_655 .
N3 Ca1 Si1 115.98(9) 2_655 .
N4 Ca1 Si1 149.49(10) 2_655 .
N2 Ca1 Si1 82.13(8) 2_645 .
Si1 Ca1 Si1 113.05(4) 3_665 .
Ca2 Ca1 Si1 67.08(4) . .
Ca3 Ca1 Si1 130.74(4) 2_655 .
N2 Ca1 Si1 33.18(7) . .
N1 Ca1 Ca4 132.53(10) 4_565 2_645
N1 Ca1 Ca4 137.96(10) 2_655 2_645
N3 Ca1 Ca4 46.12(8) 2_655 2_645
N4 Ca1 Ca4 86.89(9) 2_655 2_645
N2 Ca1 Ca4 46.15(8) 2_645 2_645
Si1 Ca1 Ca4 123.81(4) 3_665 2_645
Ca2 Ca1 Ca4 62.64(3) . 2_645
Ca3 Ca1 Ca4 82.98(3) 2_655 2_645
N2 Ca1 Ca4 108.75(8) . 2_645
Si1 Ca1 Ca4 123.14(4) . 2_645
N1 Ca1 Ca2 90.85(9) 4_565 2_655
N1 Ca1 Ca2 43.98(10) 2_655 2_655
N3 Ca1 Ca2 74.74(8) 2_655 2_655
N4 Ca1 Ca2 102.85(8) 2_655 2_655
N2 Ca1 Ca2 126.89(9) 2_645 2_655
Si1 Ca1 Ca2 79.77(4) 3_665 2_655
Ca2 Ca1 Ca2 75.94(3) . 2_655
Ca3 Ca1 Ca2 62.16(3) 2_655 2_655
N2 Ca1 Ca2 45.83(7) . 2_655
Si1 Ca1 Ca2 68.59(3) . 2_655
Ca4 Ca1 Ca2 119.92(4) 2_645 2_655
N1 Ca2 N2 104.47(13) . .
N1 Ca2 N1 93.10(13) . 3_666
N2 Ca2 N1 96.84(13) . 3_666
N1 Ca2 N2 98.14(13) . 2_645
N2 Ca2 N2 109.15(9) . 2_645
N1 Ca2 N2 147.88(13) 3_666 2_645
N1 Ca2 N3 150.75(14) . 2_655
N2 Ca2 N3 101.27(13) . 2_655
N1 Ca2 N3 70.08(13) 3_666 2_655
N2 Ca2 N3 86.21(12) 2_645 2_655
N1 Ca2 Ca1 149.61(10) . .
N2 Ca2 Ca1 68.35(10) . .
N1 Ca2 Ca1 116.76(10) 3_666 .
N2 Ca2 Ca1 59.82(10) 2_645 .
N3 Ca2 Ca1 55.19(10) 2_655 .
N1 Ca2 Si1 128.21(10) . 2_655
N2 Ca2 Si1 92.99(9) . 2_655
N1 Ca2 Si1 35.84(10) 3_666 2_655
N2 Ca2 Si1 121.66(9) 2_645 2_655
N3 Ca2 Si1 35.86(9) 2_655 2_655
Ca1 Ca2 Si1 82.16(4) . 2_655
N1 Ca2 Ca2 47.03(9) . 3_666
N2 Ca2 Ca2 105.52(11) . 3_666
N1 Ca2 Ca2 46.07(10) 3_666 3_666
N2 Ca2 Ca2 136.28(11) 2_645 3_666
N3 Ca2 Ca2 112.32(10) 2_655 3_666
Ca1 Ca2 Ca2 162.20(5) . 3_666
Si1 Ca2 Ca2 81.50(4) 2_655 3_666
N1 Ca2 Ca4 119.19(10) . 2_645
N2 Ca2 Ca4 131.18(10) . 2_645
N1 Ca2 Ca4 101.26(9) 3_666 2_645
N2 Ca2 Ca4 47.23(9) 2_645 2_645
N3 Ca2 Ca4 46.38(8) 2_655 2_645
Ca1 Ca2 Ca4 62.98(3) . 2_645
Si1 Ca2 Ca4 77.30(3) 2_655 2_645
Ca2 Ca2 Ca4 119.66(5) 3_666 2_645
N1 Ca2 Ca3 50.54(10) . .
N2 Ca2 Ca3 54.10(10) . .
N1 Ca2 Ca3 101.64(10) 3_666 .
N2 Ca2 Ca3 108.76(9) 2_645 .
N3 Ca2 Ca3 153.88(9) 2_655 .
Ca1 Ca2 Ca3 113.34(4) . .
Si1 Ca2 Ca3 127.21(4) 2_655 .
Ca2 Ca2 Ca3 71.90(4) 3_666 .
Ca4 Ca2 Ca3 155.39(4) 2_645 .
N1 Ca2 Ca1 45.09(10) . 2_645
N2 Ca2 Ca1 93.42(9) . 2_645
N1 Ca2 Ca1 138.15(10) 3_666 2_645
N2 Ca2 Ca1 60.40(9) 2_645 2_645
N3 Ca2 Ca1 146.44(9) 2_655 2_645
Ca1 Ca2 Ca1 104.75(4) . 2_645
Si1 Ca2 Ca1 171.96(5) 2_655 2_645
Ca2 Ca2 Ca1 92.10(4) 3_666 2_645
Ca4 Ca2 Ca1 101.97(3) 2_645 2_645
Ca3 Ca2 Ca1 54.18(3) . 2_645
N1 Ca2 Ca1 44.55(9) . 4_566
N2 Ca2 Ca1 148.05(10) . 4_566
N1 Ca2 Ca1 93.15(10) 3_666 4_566
N2 Ca2 Ca1 74.80(10) 2_645 4_566
N3 Ca2 Ca1 110.66(9) 2_655 4_566
Ca1 Ca2 Ca1 132.09(4) . 4_566
Si1 Ca2 Ca1 112.22(4) 2_655 4_566
Ca2 Ca2 Ca1 61.73(3) 3_666 4_566
Ca4 Ca2 Ca1 75.63(3) 2_645 4_566
Ca3 Ca2 Ca1 94.18(3) . 4_566
Ca1 Ca2 Ca1 60.12(3) 2_645 4_566
N4 Ca3 N3 97.92(14) 2 .
N4 Ca3 N4 115.07(9) 2 .
N3 Ca3 N4 95.87(13) . .
N4 Ca3 N1 163.90(14) 2 .
N3 Ca3 N1 97.68(13) . .
N4 Ca3 N1 67.09(12) . .
N4 Ca3 N2 93.11(12) 2 .
N3 Ca3 N2 67.68(12) . .
N4 Ca3 N2 149.59(12) . .
N1 Ca3 N2 89.16(12) . .
N4 Ca3 Si1 137.33(11) 2 4_566
N3 Ca3 Si1 113.64(10) . 4_566
N4 Ca3 Si1 37.39(9) . 4_566
N1 Ca3 Si1 35.73(9) . 4_566
N2 Ca3 Si1 124.52(9) . 4_566
N4 Ca3 Ca1 146.08(10) 2 2_645
N3 Ca3 Ca1 55.16(9) . 2_645
N4 Ca3 Ca1 56.19(9) . 2_645
N1 Ca3 Ca1 49.33(9) . 2_645
N2 Ca3 Ca1 94.12(8) . 2_645
Si1 Ca3 Ca1 58.85(3) 4_566 2_645
N4 Ca3 Si1 87.52(11) 2 .
N3 Ca3 Si1 34.78(9) . .
N4 Ca3 Si1 129.97(10) . .
N1 Ca3 Si1 103.19(10) . .
N2 Ca3 Si1 35.04(8) . .
Si1 Ca3 Si1 134.58(5) 4_566 .
Ca1 Ca3 Si1 79.78(4) 2_645 .
N4 Ca3 Ca4 49.06(10) 2 3_565
N3 Ca3 Ca4 50.13(9) . 3_565
N4 Ca3 Ca4 104.80(9) . 3_565
N1 Ca3 Ca4 147.02(9) . 3_565
N2 Ca3 Ca4 84.57(9) . 3_565
Si1 Ca3 Ca4 141.69(4) 4_566 3_565
Ca1 Ca3 Ca4 98.80(4) 2_645 3_565
Si1 Ca3 Ca4 56.10(3) . 3_565
N4 Ca3 Ca4 47.56(9) 2 .
N3 Ca3 Ca4 84.15(9) . .
N4 Ca3 Ca4 162.12(9) . .
N1 Ca3 Ca4 130.72(9) . .
N2 Ca3 Ca4 45.95(8) . .
Si1 Ca3 Ca4 156.31(4) 4_566 .
Ca1 Ca3 Ca4 133.83(4) 2_645 .
Si1 Ca3 Ca4 54.31(3) . .
Ca4 Ca3 Ca4 61.70(3) 3_565 .
N4 Ca3 Ca2 136.57(10) 2 .
N3 Ca3 Ca2 77.56(9) . .
N4 Ca3 Ca2 108.36(9) . .
N1 Ca3 Ca2 44.52(9) . .
N2 Ca3 Ca2 44.77(8) . .
Si1 Ca3 Ca2 80.20(4) 4_566 .
Ca1 Ca3 Ca2 63.66(3) 2_645 .
Si1 Ca3 Ca2 64.06(3) . .
Ca4 Ca3 Ca2 119.85(4) 3_565 .
Ca4 Ca3 Ca2 89.15(3) . .
N4 Ca3 Ca4 84.88(10) 2 2_545
N3 Ca3 Ca4 133.16(9) . 2_545
N4 Ca3 Ca4 43.76(9) . 2_545
N1 Ca3 Ca4 87.35(9) . 2_545
N2 Ca3 Ca4 159.16(9) . 2_545
Si1 Ca3 Ca4 52.68(3) 4_566 2_545
Ca1 Ca3 Ca4 99.09(4) 2_645 2_545
Si1 Ca3 Ca4 164.25(4) . 2_545
Ca4 Ca3 Ca4 109.03(3) 3_565 2_545
Ca4 Ca3 Ca4 126.30(3) . 2_545
Ca2 Ca3 Ca4 129.65(4) . 2_545
N3 Ca4 N2 92.60(12) 1_565 .
N3 Ca4 N4 133.06(14) 1_565 4_565
N2 Ca4 N4 74.16(13) . 4_565
N3 Ca4 N4 133.08(14) 1_565 2
N2 Ca4 N4 100.45(13) . 2
N4 Ca4 N4 93.84(13) 4_565 2
N3 Ca4 N3 97.73(12) 1_565 3_565
N2 Ca4 N3 169.45(12) . 3_565
N4 Ca4 N3 97.04(13) 4_565 3_565
N4 Ca4 N3 73.94(13) 2 3_565
N3 Ca4 Si1 123.60(9) 1_565 .
N2 Ca4 Si1 37.44(9) . .
N4 Ca4 Si1 38.39(9) 4_565 .
N4 Ca4 Si1 90.48(9) 2 .
N3 Ca4 Si1 132.52(9) 3_565 .
N3 Ca4 Si1 125.48(9) 1_565 3_565
N2 Ca4 Si1 135.75(10) . 3_565
N4 Ca4 Si1 90.74(9) 4_565 3_565
N4 Ca4 Si1 38.12(9) 2 3_565
N3 Ca4 Si1 36.68(9) 3_565 3_565
Si1 Ca4 Si1 110.91(4) . 3_565
N3 Ca4 Ca3 120.07(11) 1_565 3_565
N2 Ca4 Ca3 122.85(10) . 3_565
N4 Ca4 Ca3 48.97(9) 4_565 3_565
N4 Ca4 Ca3 89.71(10) 2 3_565
N3 Ca4 Ca3 49.32(9) 3_565 3_565
Si1 Ca4 Ca3 87.10(4) . 3_565
Si1 Ca4 Ca3 60.40(4) 3_565 3_565
N3 Ca4 Ca4 49.96(9) 1_565 3_575
N2 Ca4 Ca4 142.51(10) . 3_575
N4 Ca4 Ca4 127.22(10) 4_565 3_575
N4 Ca4 Ca4 107.26(9) 2 3_575
N3 Ca4 Ca4 47.77(8) 3_565 3_575
Si1 Ca4 Ca4 159.34(6) . 3_575
Si1 Ca4 Ca4 79.29(4) 3_565 3_575
Ca3 Ca4 Ca4 82.58(4) 3_565 3_575
N3 Ca4 Ca2 51.01(9) 1_565 2_655
N2 Ca4 Ca2 49.95(9) . 2_655
N4 Ca4 Ca2 89.90(9) 4_565 2_655
N4 Ca4 Ca2 147.65(10) 2 2_655
N3 Ca4 Ca2 137.43(10) 3_565 2_655
Si1 Ca4 Ca2 72.93(3) . 2_655
Si1 Ca4 Ca2 174.09(5) 3_565 2_655
Ca3 Ca4 Ca2 116.17(4) 3_565 2_655
Ca4 Ca4 Ca2 95.67(4) 3_575 2_655
N3 Ca4 Ca1 51.78(10) 1_565 2_655
N2 Ca4 Ca1 55.97(10) . 2_655
N4 Ca4 Ca1 129.70(9) 4_565 2_655
N4 Ca4 Ca1 100.59(10) 2 2_655
N3 Ca4 Ca1 133.24(9) 3_565 2_655
Si1 Ca4 Ca1 93.18(4) . 2_655
Si1 Ca4 Ca1 128.57(5) 3_565 2_655
Ca3 Ca4 Ca1 169.68(4) 3_565 2_655
Ca4 Ca4 Ca1 93.84(4) 3_575 2_655
Ca2 Ca4 Ca1 54.38(3) 2_655 2_655
N3 Ca4 Ca3 121.62(11) 1_565 .
N2 Ca4 Ca3 54.24(10) . .
N4 Ca4 Ca3 87.00(9) 4_565 .
N4 Ca4 Ca3 46.66(9) 2 .
N3 Ca4 Ca3 120.58(9) 3_565 .
Si1 Ca4 Ca3 58.81(4) . .
Si1 Ca4 Ca3 84.26(4) 3_565 .
Ca3 Ca4 Ca3 118.30(3) 3_565 .
Ca4 Ca4 Ca3 141.71(5) 3_575 .
Ca2 Ca4 Ca3 101.63(3) 2_655 .
Ca1 Ca4 Ca3 70.17(3) 2_655 .
N1 Si1 N3 107.93(18) 4_565 .
N1 Si1 N2 117.08(18) 4_565 .
N3 Si1 N2 109.31(19) . .
N1 Si1 N4 102.88(19) 4_565 4_565
N3 Si1 N4 111.37(18) . 4_565
N2 Si1 N4 108.15(17) . 4_565
N1 Si1 Ca4 140.75(14) 4_565 .
N3 Si1 Ca4 110.55(13) . .
N2 Si1 Ca4 55.66(12) . .
N4 Si1 Ca4 55.59(13) 4_565 .
N1 Si1 Ca4 130.00(14) 4_565 3_565
N3 Si1 Ca4 56.85(13) . 3_565
N2 Si1 Ca4 112.75(14) . 3_565
N4 Si1 Ca4 56.21(12) 4_565 3_565
Ca4 Si1 Ca4 69.09(4) . 3_565
N1 Si1 Ca1 53.56(13) 4_565 3_665
N3 Si1 Ca1 152.85(14) . 3_665
N2 Si1 Ca1 97.53(14) . 3_665
N4 Si1 Ca1 61.86(13) 4_565 3_665
Ca4 Si1 Ca1 87.72(4) . 3_665
Ca4 Si1 Ca1 116.54(5) 3_565 3_665
N1 Si1 Ca3 59.22(13) 4_565 4_565
N3 Si1 Ca3 92.39(14) . 4_565
N2 Si1 Ca3 157.34(14) . 4_565
N4 Si1 Ca3 55.69(13) 4_565 4_565
Ca4 Si1 Ca3 111.27(5) . 4_565
Ca4 Si1 Ca3 73.28(4) 3_565 4_565
Ca1 Si1 Ca3 61.59(4) 3_665 4_565
N1 Si1 Ca2 52.63(13) 4_565 2_645
N3 Si1 Ca2 58.50(12) . 2_645
N2 Si1 Ca2 116.20(13) . 2_645
N4 Si1 Ca2 135.38(13) 4_565 2_645
Ca4 Si1 Ca2 165.29(6) . 2_645
Ca4 Si1 Ca2 107.56(4) 3_565 2_645
Ca1 Si1 Ca2 106.16(5) 3_665 2_645
Ca3 Si1 Ca2 80.36(4) 4_565 2_645
N1 Si1 Ca3 149.22(14) 4_565 .
N3 Si1 Ca3 52.20(13) . .
N2 Si1 Ca3 61.68(13) . .
N4 Si1 Ca3 106.45(14) 4_565 .
Ca4 Si1 Ca3 66.88(4) . .
Ca4 Si1 Ca3 63.50(4) 3_565 .
Ca1 Si1 Ca3 153.21(5) 3_665 .
Ca3 Si1 Ca3 134.34(5) 4_565 .
Ca2 Si1 Ca3 98.63(5) 2_645 .
N1 Si1 Ca1 47.98(13) 4_565 .
N3 Si1 Ca1 118.05(13) . .
N2 Si1 Ca1 69.96(13) . .
N4 Si1 Ca1 128.09(13) 4_565 .
Ca4 Si1 Ca1 115.77(4) . .
Ca4 Si1 Ca1 174.59(5) 3_565 .
Ca1 Si1 Ca1 66.95(4) 3_665 .
Ca3 Si1 Ca1 106.09(5) 4_565 .
Ca2 Si1 Ca1 67.12(3) 2_645 .
Ca3 Si1 Ca1 115.51(5) . .
N1 Si1 Ca2 96.58(14) 4_565 .
N3 Si1 Ca2 84.40(14) . .
N2 Si1 Ca2 41.11(12) . .
N4 Si1 Ca2 149.18(13) 4_565 .
Ca4 Si1 Ca2 94.53(4) . .
Ca4 Si1 Ca2 124.68(5) 3_565 .
Ca1 Si1 Ca2 114.98(4) 3_665 .
Ca3 Si1 Ca2 153.34(5) 4_565 .
Ca2 Si1 Ca2 75.40(3) 2_645 .
Ca3 Si1 Ca2 61.54(3) . .
Ca1 Si1 Ca2 53.98(3) . .
Si1 N1 Ca2 169.3(2) 4_566 .
Si1 N1 Ca1 98.85(18) 4_566 4_566
Ca2 N1 Ca1 91.78(13) . 4_566
Si1 N1 Ca2 91.53(17) 4_566 3_666
Ca2 N1 Ca2 86.90(12) . 3_666
Ca1 N1 Ca2 91.44(14) 4_566 3_666
Si1 N1 Ca1 90.25(15) 4_566 2_645
Ca2 N1 Ca1 90.93(14) . 2_645
Ca1 N1 Ca1 90.54(13) 4_566 2_645
Ca2 N1 Ca1 177.10(19) 3_666 2_645
Si1 N1 Ca3 85.05(14) 4_566 .
Ca2 N1 Ca3 84.94(13) . .
Ca1 N1 Ca3 165.76(18) 4_566 .
Ca2 N1 Ca3 102.19(14) 3_666 .
Ca1 N1 Ca3 75.69(11) 2_645 .
Si1 N2 Ca2 109.34(17) . .
Si1 N2 Ca4 86.90(15) . .
Ca2 N2 Ca4 153.23(19) . .
Si1 N2 Ca2 117.1(2) . 2_655
Ca2 N2 Ca2 106.71(14) . 2_655
Ca4 N2 Ca2 82.82(11) . 2_655
Si1 N2 Ca3 83.28(14) . .
Ca2 N2 Ca3 81.13(12) . .
Ca4 N2 Ca3 79.81(11) . .
Ca2 N2 Ca3 152.39(16) 2_655 .
Si1 N2 Ca1 163.1(2) . 2_655
Ca2 N2 Ca1 82.48(12) . 2_655
Ca4 N2 Ca1 77.88(11) . 2_655
Ca2 N2 Ca1 68.52(9) 2_655 2_655
Ca3 N2 Ca1 86.87(12) . 2_655
Si1 N2 Ca1 76.86(14) . .
Ca2 N2 Ca1 65.45(9) . .
Ca4 N2 Ca1 140.81(17) . .
Ca2 N2 Ca1 73.77(10) 2_655 .
Ca3 N2 Ca1 131.84(13) . .
Ca1 N2 Ca1 119.70(13) 2_655 .
Si1 N3 Ca4 141.4(2) . 1_545
Si1 N3 Ca3 93.02(15) . .
Ca4 N3 Ca3 121.04(16) 1_545 .
Si1 N3 Ca4 86.47(15) . 3_565
Ca4 N3 Ca4 82.27(12) 1_545 3_565
Ca3 N3 Ca4 80.56(11) . 3_565
Si1 N3 Ca2 85.65(15) . 2_645
Ca4 N3 Ca2 82.61(11) 1_545 2_645
Ca3 N3 Ca2 134.37(17) . 2_645
Ca4 N3 Ca2 144.52(18) 3_565 2_645
Si1 N3 Ca1 127.88(19) . 2_645
Ca4 N3 Ca1 82.10(11) 1_545 2_645
Ca3 N3 Ca1 74.56(12) . 2_645
Ca4 N3 Ca1 137.75(16) 3_565 2_645
Ca2 N3 Ca1 70.83(10) 2_645 2_645
Si1 N4 Ca3 165.7(2) 4_566 2_545
Si1 N4 Ca4 86.03(16) 4_566 4_566
Ca3 N4 Ca4 81.97(12) 2_545 4_566
Si1 N4 Ca4 85.68(15) 4_566 2_545
Ca3 N4 Ca4 85.78(12) 2_545 2_545
Ca4 N4 Ca4 86.17(13) 4_566 2_545
Si1 N4 Ca3 86.91(14) 4_566 .
Ca3 N4 Ca3 104.82(15) 2_545 .
Ca4 N4 Ca3 172.80(18) 4_566 .
Ca4 N4 Ca3 91.91(12) 2_545 .
Si1 N4 Ca1 80.91(13) 4_566 2_645
Ca3 N4 Ca1 110.06(15) 2_545 2_645
Ca4 N4 Ca1 107.21(13) 4_566 2_645
Ca4 N4 Ca1 160.21(16) 2_545 2_645
Ca3 N4 Ca1 72.98(11) . 2_645

loop_
_geom_bond_atom_site_label_1
_geom_bond_atom_site_label_2
_geom_bond_distance
_geom_bond_site_symmetry_2
Ca1 N1 2.399(4) 4_565
Ca1 N1 2.407(4) 2_655
Ca1 N3 2.619(4) 2_655
Ca1 N4 2.672(4) 2_655
Ca1 N2 2.798(4) 2_645
Ca1 Si1 2.9922(16) 3_665
Ca1 Ca2 3.0122(15) .
Ca1 Ca3 3.0753(13) 2_655
Ca1 N2 3.078(4) .
Ca1 Si1 3.1904(15) .
Ca1 Ca4 3.3012(14) 2_645
Ca1 Ca2 3.3988(13) 2_655
Ca2 N1 2.361(4) .
Ca2 N2 2.390(4) .
Ca2 N1 2.398(4) 3_666
Ca2 N2 2.539(4) 2_645
Ca2 N3 2.579(4) 2_655
Ca2 Si1 3.0165(15) 2_655
Ca2 Ca2 3.273(2) 3_666
Ca2 Ca4 3.2911(13) 2_645
Ca2 Ca3 3.3535(13) .
Ca2 Ca1 3.3988(13) 2_645
Ca2 Ca1 3.4172(14) 4_566
Ca3 N4 2.432(4) 2
Ca3 N3 2.454(4) .
Ca3 N4 2.493(4) .
Ca3 N1 2.599(4) .
Ca3 N2 2.749(4) .
Ca3 Si1 3.0141(17) 4_566
Ca3 Ca1 3.0754(13) 2_645
Ca3 Si1 3.1018(17) .
Ca3 Ca4 3.1924(14) 3_565
Ca3 Ca4 3.3348(14) .
Ca4 N3 2.402(4) 1_565
Ca4 N2 2.435(4) .
Ca4 N4 2.436(4) 4_565
Ca4 N4 2.468(4) 2
Ca4 N3 2.484(4) 3_565
Ca4 Si1 2.9450(14) .
Ca4 Si1 2.9609(15) 3_565
Ca4 Ca3 3.1924(14) 3_565
Ca4 Ca4 3.2148(18) 3_575
Ca4 Ca2 3.2910(13) 2_655
Ca4 Ca1 3.3012(14) 2_655
Si1 N1 1.767(4) 4_565
Si1 N3 1.772(4) .
Si1 N2 1.793(4) .
Si1 N4 1.833(4) 4_565
Si1 Ca4 2.9609(15) 3_565
Si1 Ca1 2.9922(16) 3_665
Si1 Ca3 3.0142(17) 4_565
Si1 Ca2 3.0165(15) 2_645
N1 Si1 1.767(4) 4_566
N1 Ca1 2.399(4) 4_566
N1 Ca2 2.398(4) 3_666
N1 Ca1 2.407(4) 2_645
N2 Ca2 2.539(4) 2_655
N2 Ca1 2.798(4) 2_655
N3 Ca4 2.402(4) 1_545
N3 Ca4 2.484(4) 3_565
N3 Ca2 2.579(4) 2_645
N3 Ca1 2.618(4) 2_645
N4 Si1 1.833(4) 4_566
N4 Ca3 2.432(4) 2_545
N4 Ca4 2.435(4) 4_566
N4 Ca4 2.468(4) 2_545
N4 Ca1 2.672(4) 2_645
